data_4023139
loop_
_publ_author_name
'St\'ephane Diring'
'Pascal Retailleau'
'Raymond Ziessel'

_publ_section_title
;
 A Rational Protocol for the Synthesis of Arylated Bipyridine
 Ligands via a Cycloaddition Pathway
;
_journal_name_full 'Journal of Organic Chemistry'
_journal_page_first 10181
_journal_page_last 10193
_journal_paper_doi 10.1021/jo7019866
_journal_volume 72
_journal_year 2007
_chemical_formula_moiety 'C44 H54 N4'
_chemical_formula_sum 'C44 H54 N4'
_chemical_formula_weight 638.91
_chemical_name_systematic
; 
 ? 
;
_space_group_IT_number 14
_symmetry_cell_setting monoclinic
_symmetry_space_group_name_Hall '-P 2ybc'
_symmetry_space_group_name_H-M 'P 1 21/c 1'
_atom_sites_solution_hydrogens geom
_atom_sites_solution_primary direct
_atom_sites_solution_secondary difmap
_audit_creation_method SHELXL-97
_cell_angle_alpha 90.000(5)
_cell_angle_beta 107.245(5)
_cell_angle_gamma 90.000(5)
_cell_formula_units_Z 4
_cell_length_a 15.161(5)
_cell_length_b 25.720(5)
_cell_length_c 10.503(5)
_cell_measurement_reflns_used 3187
_cell_measurement_temperature 293(2)
_cell_measurement_theta_max 18.848
_cell_measurement_theta_min 0.407
_cell_volume 3911(2)
_computing_cell_refinement 'DENZO (Otwinowski & Minor, 1997) COLLECT (Hooft, 1998)'
_computing_data_collection 'DENZO (Otwinowski & Minor, 1997) COLLECT (Hooft, 1998)'
_computing_data_reduction 'HKL package (Otwinowski & Minor, 1997)'
_computing_molecular_graphics 'PLATON (Spek, 1980-2004)'
_computing_publication_material 'SHELXL-97 (Sheldrick, 1997)'
_computing_structure_refinement 'SHELXL-97 (Sheldrick, 1997)'
_computing_structure_solution 'SHELXS-97 (Sheldrick, 1990)'
_diffrn_ambient_temperature 293(2)
_diffrn_measured_fraction_theta_full .992
_diffrn_measured_fraction_theta_max .992
_diffrn_measurement_device_type 'Nonius kappa-CCD diffractometer'
_diffrn_measurement_method 'phi and omega scans'
_diffrn_radiation_monochromator graphite
_diffrn_radiation_source 'fine-focus sealed tube'
_diffrn_radiation_type MoK\a
_diffrn_radiation_wavelength 0.71069
_diffrn_reflns_av_R_equivalents 0.0326
_diffrn_reflns_av_sigmaI/netI 0.0440
_diffrn_reflns_limit_h_max 13
_diffrn_reflns_limit_h_min -13
_diffrn_reflns_limit_k_max 23
_diffrn_reflns_limit_k_min -23
_diffrn_reflns_limit_l_max 9
_diffrn_reflns_limit_l_min -9
_diffrn_reflns_number 23064
_diffrn_reflns_theta_full 18.91
_diffrn_reflns_theta_max 18.91
_diffrn_reflns_theta_min 1.61
_exptl_absorpt_coefficient_mu 0.063
_exptl_absorpt_correction_T_max 0.99
_exptl_absorpt_correction_T_min 0.90
_exptl_absorpt_correction_type multi-scan
_exptl_absorpt_process_details 'Scalepack,(Otwinowski & Minor, 1997)'
_exptl_crystal_colour colourless
_exptl_crystal_density_diffrn 1.085
_exptl_crystal_density_method 'not measured'
_exptl_crystal_description 'thin plate'
_exptl_crystal_F_000 1384
_exptl_crystal_size_max 0.55
_exptl_crystal_size_mid 0.24
_exptl_crystal_size_min 0.08
_refine_diff_density_max .320
_refine_diff_density_min -.235
_refine_diff_density_rms .044
_refine_ls_extinction_method none
_refine_ls_goodness_of_fit_ref 1.040
_refine_ls_hydrogen_treatment constr
_refine_ls_matrix_type full
_refine_ls_number_parameters 433
_refine_ls_number_reflns 3085
_refine_ls_number_restraints 275
_refine_ls_restrained_S_all 1.034
_refine_ls_R_factor_all 0.1214
_refine_ls_R_factor_gt 0.0830
_refine_ls_shift/su_max 0.000
_refine_ls_shift/su_mean 0.000
_refine_ls_structure_factor_coef Fsqd
_refine_ls_weighting_details 'calc w=1/[\s^2^(Fo^2^)+(0.1920P)^2^+0.7070P] where P=(Fo^2^+2Fc^2^)/3'
_refine_ls_weighting_scheme calc
_refine_ls_wR_factor_gt 0.2397
_refine_ls_wR_factor_ref 0.2815
_reflns_number_gt 1926
_reflns_number_total 3085
_reflns_threshold_expression >2sigma(I)
_cod_data_source_file jo7019866-File003.cif
_cod_data_source_block compound_13_sd177
_cod_original_sg_symbol_H-M 'P 21/c'
_cod_database_code 4023139

loop_
_symmetry_equiv_pos_as_xyz
'x, y, z'
'-x, y+1/2, -z+1/2'
'-x, -y, -z'
'x, -y-1/2, z-1/2'

loop_
_atom_site_label
_atom_site_type_symbol
_atom_site_fract_x
_atom_site_fract_y
_atom_site_fract_z
_atom_site_U_iso_or_equiv
_atom_site_adp_type
_atom_site_occupancy
_atom_site_symmetry_multiplicity
_atom_site_calc_flag
_atom_site_refinement_flags
N1 N 0.4834(3) 0.12963(18) 1.1039(5) 0.0745(14) Uani 1 1 d .
N2 N 0.7596(4) 0.0849(3) 0.5803(6) 0.120(2) Uani 1 1 d U
N3 N 0.8702(6) -0.1140(3) 1.1462(9) 0.170(3) Uani 1 1 d U
N4 N 0.4577(4) 0.1621(2) 0.7889(7) 0.1007(18) Uani 1 1 d .
C1 C 0.5002(5) 0.1732(3) 0.9158(8) 0.0796(18) Uani 1 1 d .
C2 C 0.5151(5) 0.2234(3) 0.9635(7) 0.094(2) Uani 1 1 d .
H2 H 0.5451 0.2299 1.0530 0.112 Uiso 1 1 calc R
C3 C 0.4840(6) 0.2639(3) 0.8739(10) 0.110(2) Uani 1 1 d .
H3 H 0.4929 0.2982 0.9028 0.133 Uiso 1 1 calc R
C4 C 0.4409(6) 0.2531(4) 0.7455(9) 0.116(3) Uani 1 1 d .
H4 H 0.4189 0.2797 0.6843 0.139 Uiso 1 1 calc R
C5 C 0.4301(6) 0.2023(4) 0.7067(8) 0.118(2) Uani 1 1 d .
H5 H 0.4015 0.1953 0.6170 0.142 Uiso 1 1 calc R
C6 C 0.5275(5) 0.1287(2) 1.0096(6) 0.0715(17) Uani 1 1 d .
C7 C 0.5919(4) 0.0900(2) 1.0020(5) 0.0710(16) Uani 1 1 d .
C8 C 0.6110(4) 0.0511(2) 1.1024(6) 0.0705(16) Uani 1 1 d .
C9 C 0.5627(5) 0.0525(2) 1.1954(6) 0.0747(17) Uani 1 1 d .
H9 H 0.5730 0.0267 1.2602 0.090 Uiso 1 1 calc R
C10 C 0.5000(5) 0.0910(3) 1.1943(6) 0.0722(17) Uani 1 1 d .
C11 C 0.4482(6) 0.0930(2) 1.2938(7) 0.0765(17) Uani 1 1 d .
C12 C 0.4893(5) 0.0804(2) 1.4252(7) 0.093(2) Uani 1 1 d .
H12 H 0.5506 0.0697 1.4518 0.112 Uiso 1 1 calc R
C13 C 0.4428(7) 0.0833(3) 1.5170(7) 0.108(2) Uani 1 1 d .
H13 H 0.4729 0.0753 1.6057 0.129 Uiso 1 1 calc R
C14 C 0.3528(9) 0.0977(3) 1.4804(9) 0.115(3) Uani 1 1 d .
H14 H 0.3212 0.0995 1.5439 0.138 Uiso 1 1 calc R
C15 C 0.3077(5) 0.1097(3) 1.3477(9) 0.105(2) Uani 1 1 d .
H15 H 0.2456 0.1190 1.3210 0.126 Uiso 1 1 calc R
C16 C 0.3578(7) 0.1075(3) 1.2561(6) 0.094(2) Uani 1 1 d .
H16 H 0.3290 0.1162 1.1675 0.113 Uiso 1 1 calc R
C17 C 0.6345(4) 0.0896(3) 0.8925(6) 0.0778(18) Uani 1 1 d .
C18 C 0.6737(5) 0.1327(3) 0.8539(6) 0.0899(19) Uani 1 1 d .
H18 H 0.6719 0.1639 0.8979 0.108 Uiso 1 1 calc R
C19 C 0.7149(5) 0.1324(3) 0.7546(7) 0.096(2) Uani 1 1 d .
H19 H 0.7405 0.1629 0.7336 0.115 Uiso 1 1 calc R
C20 C 0.7192(5) 0.0868(3) 0.6841(6) 0.093(2) Uani 1 1 d .
C21 C 0.6788(5) 0.0422(3) 0.7197(6) 0.093(2) Uani 1 1 d .
H21 H 0.6797 0.0110 0.6753 0.111 Uiso 1 1 calc R
C22 C 0.6378(4) 0.0446(2) 0.8209(6) 0.0831(18) Uani 1 1 d .
H22 H 0.6110 0.0145 0.8420 0.100 Uiso 1 1 calc R
C23 C 0.6787(5) 0.0088(3) 1.1138(5) 0.0768(17) Uani 1 1 d .
C24 C 0.7684(6) 0.0177(3) 1.1056(6) 0.098(2) Uani 1 1 d .
H24 H 0.7858 0.0514 1.0919 0.118 Uiso 1 1 calc R
C25 C 0.8309(6) -0.0218(4) 1.1173(7) 0.113(2) Uani 1 1 d .
H25 H 0.8892 -0.0142 1.1101 0.136 Uiso 1 1 calc R
C26 C 0.8101(8) -0.0727(4) 1.1393(7) 0.112(2) Uani 1 1 d .
C27 C 0.7195(8) -0.0817(3) 1.1461(6) 0.107(2) Uani 1 1 d .
H27 H 0.7017 -0.1156 1.1580 0.128 Uiso 1 1 calc R
C28 C 0.6577(5) -0.0424(3) 1.1359(5) 0.0872(19) Uani 1 1 d .
H28 H 0.5996 -0.0500 1.1438 0.105 Uiso 1 1 calc R
C29 C 0.7709(5) 0.0363(3) 0.5152(6) 0.118(2) Uani 1 1 d DU
H29A H 0.7735 0.0441 0.4261 0.141 Uiso 1 1 calc R
H29B H 0.7167 0.0149 0.5064 0.141 Uiso 1 1 calc R
C30 C 0.8547(5) 0.0057(3) 0.5863(7) 0.124(2) Uani 1 1 d DU
H30A H 0.9078 0.0287 0.6117 0.149 Uiso 1 1 calc R
H30B H 0.8465 -0.0090 0.6670 0.149 Uiso 1 1 calc R
C31 C 0.8727(5) -0.0370(3) 0.5014(8) 0.145(3) Uani 1 1 d DU
H31A H 0.8861 -0.0219 0.4245 0.173 Uiso 1 1 calc R
H31B H 0.8173 -0.0579 0.4693 0.173 Uiso 1 1 calc R
C32 C 0.9512(7) -0.0712(4) 0.5736(12) 0.214(5) Uani 1 1 d DU
H32A H 0.9598 -0.0979 0.5145 0.320 Uiso 1 1 calc R
H32B H 0.9378 -0.0869 0.6487 0.320 Uiso 1 1 calc R
H32C H 1.0066 -0.0508 0.6042 0.320 Uiso 1 1 calc R
C33 C 0.8042(6) 0.1307(4) 0.5466(8) 0.150(3) Uani 1 1 d DU
H33A H 0.8548 0.1203 0.5133 0.180 Uiso 1 1 calc R
H33B H 0.8290 0.1520 0.6253 0.180 Uiso 1 1 calc R
C34 C 0.7350(7) 0.1612(5) 0.4424(12) 0.231(5) Uani 1 1 d DU
H34A H 0.7071 0.1389 0.3665 0.277 Uiso 1 1 calc R
H34B H 0.6864 0.1732 0.4780 0.277 Uiso 1 1 calc R
C35 C 0.7794(13) 0.2065(5) 0.3984(13) 0.322(9) Uani 1 1 d DU
H35A H 0.8450 0.2063 0.4455 0.387 Uiso 1 1 calc R
H35B H 0.7536 0.2383 0.4220 0.387 Uiso 1 1 calc R
C36 C 0.7667(16) 0.2065(6) 0.2516(15) 0.355(12) Uani 1 1 d DU
H36A H 0.7949 0.2371 0.2282 0.532 Uiso 1 1 calc R
H36B H 0.7020 0.2064 0.2043 0.532 Uiso 1 1 calc R
H36C H 0.7952 0.1761 0.2283 0.532 Uiso 1 1 calc R
C37 C 0.9674(8) -0.1046(4) 1.1397(11) 0.190(4) Uani 1 1 d DU
H37A H 0.9917 -0.0721 1.1829 0.228 Uiso 1 1 calc R
H37B H 1.0082 -0.1327 1.1824 0.228 Uiso 1 1 calc R
C38 C 0.9575(9) -0.1025(6) 0.9940(12) 0.273(7) Uani 1 1 d DU
H38A H 0.9157 -0.1297 0.9483 0.327 Uiso 1 1 calc R
H38B H 0.9311 -0.0693 0.9582 0.327 Uiso 1 1 calc R
C39 C 1.0485(11) -0.1092(6) 0.9695(17) 0.313(8) Uani 1 1 d DU
H39A H 1.0963 -0.0950 1.0443 0.376 Uiso 1 1 calc R
H39B H 1.0486 -0.0897 0.8906 0.376 Uiso 1 1 calc R
C40 C 1.0706(10) -0.1648(7) 0.951(2) 0.347(11) Uani 1 1 d DU
H40A H 1.1304 -0.1670 0.9374 0.521 Uiso 1 1 calc R
H40B H 1.0250 -0.1788 0.8743 0.521 Uiso 1 1 calc R
H40C H 1.0705 -0.1844 1.0285 0.521 Uiso 1 1 calc R
C41 C 0.8559(10) -0.1651(4) 1.2072(17) 0.260(7) Uani 1 1 d DU
H41A H 0.9146 -0.1822 1.2478 0.311 Uiso 1 1 calc R
H41B H 0.8248 -0.1599 1.2747 0.311 Uiso 1 1 calc R
C42 C 0.7976(12) -0.1967(5) 1.0945(16) 0.334(9) Uani 1 1 d DU
H42A H 0.7350 -0.1833 1.0682 0.401 Uiso 1 1 calc R
H42B H 0.8214 -0.1938 1.0187 0.401 Uiso 1 1 calc R
C43 C 0.7967(10) -0.2524(5) 1.133(2) 0.367(11) Uani 1 1 d DU
H43A H 0.7396 -0.2682 1.0798 0.440 Uiso 1 1 calc R
H43B H 0.7982 -0.2545 1.2258 0.440 Uiso 1 1 calc R
C44 C 0.8765(13) -0.2823(5) 1.114(3) 0.375(12) Uani 1 1 d DU
H44A H 0.8736 -0.3176 1.1426 0.563 Uiso 1 1 calc R
H44B H 0.9332 -0.2667 1.1662 0.563 Uiso 1 1 calc R
H44C H 0.8737 -0.2819 1.0217 0.563 Uiso 1 1 calc R

loop_
_atom_site_aniso_label
_atom_site_aniso_U_11
_atom_site_aniso_U_22
_atom_site_aniso_U_33
_atom_site_aniso_U_23
_atom_site_aniso_U_13
_atom_site_aniso_U_12
N1 0.114(4) 0.060(4) 0.061(3) -0.003(3) 0.042(3) -0.003(3)
N2 0.163(5) 0.120(5) 0.112(4) -0.002(4) 0.094(4) -0.005(4)
N3 0.167(6) 0.124(6) 0.225(8) 0.020(5) 0.070(6) 0.067(6)
N4 0.164(5) 0.069(4) 0.073(4) 0.017(4) 0.042(3) 0.002(3)
C1 0.124(5) 0.056(5) 0.074(5) 0.011(4) 0.053(4) 0.004(4)
C2 0.149(6) 0.052(5) 0.092(5) -0.002(5) 0.054(4) -0.005(4)
C3 0.171(7) 0.053(5) 0.130(7) 0.002(5) 0.079(6) 0.005(5)
C4 0.184(8) 0.080(7) 0.100(7) 0.025(5) 0.069(6) 0.020(5)
C5 0.180(8) 0.088(7) 0.090(5) 0.021(6) 0.043(5) 0.016(5)
C6 0.113(5) 0.051(5) 0.057(4) -0.005(4) 0.036(4) -0.010(4)
C7 0.107(5) 0.056(4) 0.060(4) -0.005(4) 0.040(4) -0.007(4)
C8 0.097(4) 0.059(5) 0.064(4) -0.002(3) 0.038(4) -0.004(4)
C9 0.113(5) 0.054(4) 0.065(4) 0.004(3) 0.040(4) 0.002(4)
C10 0.113(5) 0.056(4) 0.054(4) -0.004(4) 0.035(4) -0.006(4)
C11 0.114(6) 0.054(4) 0.069(6) -0.005(3) 0.039(4) -0.004(4)
C12 0.133(6) 0.095(5) 0.067(5) 0.001(4) 0.053(5) 0.004(4)
C13 0.132(7) 0.116(6) 0.085(5) -0.001(4) 0.046(6) 0.009(5)
C14 0.180(9) 0.102(6) 0.098(7) -0.015(5) 0.094(6) -0.019(6)
C15 0.116(6) 0.105(6) 0.107(6) -0.011(5) 0.056(6) 0.001(4)
C16 0.127(7) 0.092(5) 0.073(5) -0.004(4) 0.046(5) -0.003(5)
C17 0.116(5) 0.058(5) 0.072(4) 0.006(4) 0.048(4) 0.000(4)
C18 0.136(6) 0.072(5) 0.079(4) -0.004(4) 0.058(4) -0.007(4)
C19 0.139(6) 0.067(5) 0.098(5) 0.005(4) 0.062(5) -0.002(4)
C20 0.117(5) 0.096(6) 0.080(5) 0.005(4) 0.054(4) -0.001(4)
C21 0.143(6) 0.074(5) 0.080(5) -0.007(4) 0.060(4) -0.001(4)
C22 0.128(5) 0.057(5) 0.076(4) -0.008(4) 0.047(4) -0.010(4)
C23 0.103(6) 0.070(6) 0.066(4) -0.004(3) 0.038(3) 0.004(5)
C24 0.133(7) 0.071(5) 0.102(5) 0.009(4) 0.052(5) 0.005(5)
C25 0.122(6) 0.095(7) 0.138(6) 0.011(5) 0.063(5) 0.016(6)
C26 0.133(8) 0.090(8) 0.122(6) 0.002(5) 0.050(5) 0.012(6)
C27 0.154(8) 0.058(6) 0.103(5) 0.002(4) 0.029(5) 0.009(6)
C28 0.136(6) 0.058(5) 0.075(4) 0.009(3) 0.042(4) 0.004(5)
C29 0.148(6) 0.139(6) 0.090(5) -0.006(4) 0.073(5) 0.006(5)
C30 0.125(6) 0.135(6) 0.119(6) -0.018(5) 0.044(5) -0.008(4)
C31 0.140(7) 0.145(8) 0.170(8) -0.036(6) 0.079(6) -0.009(5)
C32 0.179(9) 0.168(10) 0.320(15) 0.016(9) 0.114(9) 0.028(7)
C33 0.177(8) 0.160(8) 0.148(7) 0.010(5) 0.104(6) -0.004(6)
C34 0.278(13) 0.173(10) 0.255(12) 0.084(8) 0.101(10) 0.011(9)
C35 0.49(2) 0.194(13) 0.313(15) 0.073(12) 0.161(18) -0.060(13)
C36 0.56(3) 0.269(19) 0.336(18) 0.012(15) 0.29(2) -0.069(19)
C37 0.177(8) 0.160(9) 0.214(9) 0.024(8) 0.030(8) 0.060(7)
C38 0.297(15) 0.301(16) 0.255(11) 0.032(13) 0.137(12) 0.070(13)
C39 0.281(16) 0.318(18) 0.390(19) 0.063(18) 0.174(15) 0.027(16)
C40 0.229(14) 0.40(2) 0.39(2) -0.14(2) 0.058(15) 0.056(15)
C41 0.238(13) 0.125(9) 0.43(2) 0.006(9) 0.120(13) 0.052(9)
C42 0.34(2) 0.168(9) 0.49(2) -0.053(14) 0.116(17) 0.029(10)
C43 0.289(17) 0.166(10) 0.62(3) -0.019(16) 0.093(19) 0.024(12)
C44 0.39(3) 0.167(14) 0.60(3) 0.023(17) 0.20(3) 0.049(13)

loop_
_atom_type_symbol
_atom_type_description
_atom_type_scat_dispersion_real
_atom_type_scat_dispersion_imag
_atom_type_scat_source
C C .0033 .0016 'International Tables Vol C Tables 4.2.6.8 and 6.1.1.4'
H H .0000 .0000 'International Tables Vol C Tables 4.2.6.8 and 6.1.1.4'
N N .0061 .0033 'International Tables Vol C Tables 4.2.6.8 and 6.1.1.4'

loop_
_geom_angle_atom_site_label_1
_geom_angle_atom_site_label_2
_geom_angle_atom_site_label_3
_geom_angle
C10 N1 C6 118.4(5)
C20 N2 C33 120.3(7)
C20 N2 C29 122.2(6)
C33 N2 C29 116.9(6)
C26 N3 C41 121.0(9)
C26 N3 C37 120.5(9)
C41 N3 C37 115.0(8)
C1 N4 C5 116.7(6)
N4 C1 C2 123.0(6)
N4 C1 C6 117.1(6)
C2 C1 C6 119.8(7)
C1 C2 C3 118.0(6)
C1 C2 H2 121.0
C3 C2 H2 121.0
C4 C3 C2 119.5(7)
C4 C3 H3 120.3
C2 C3 H3 120.3
C3 C4 C5 118.6(7)
C3 C4 H4 120.7
C5 C4 H4 120.7
N4 C5 C4 124.2(7)
N4 C5 H5 117.9
C4 C5 H5 117.9
N1 C6 C7 123.8(5)
N1 C6 C1 111.8(6)
C7 C6 C1 124.4(6)
C6 C7 C8 116.5(5)
C6 C7 C17 121.3(6)
C8 C7 C17 122.2(6)
C9 C8 C7 118.1(6)
C9 C8 C23 117.5(6)
C7 C8 C23 124.4(6)
C10 C9 C8 121.6(5)
C10 C9 H9 119.2
C8 C9 H9 119.2
N1 C10 C9 121.6(5)
N1 C10 C11 116.4(6)
C9 C10 C11 122.0(6)
C16 C11 C12 118.4(6)
C16 C11 C10 120.1(6)
C12 C11 C10 121.5(8)
C13 C12 C11 121.7(7)
C13 C12 H12 119.2
C11 C12 H12 119.2
C12 C13 C14 120.4(7)
C12 C13 H13 119.8
C14 C13 H13 119.8
C13 C14 C15 120.0(7)
C13 C14 H14 120.0
C15 C14 H14 120.0
C16 C15 C14 118.3(7)
C16 C15 H15 120.8
C14 C15 H15 120.8
C11 C16 C15 121.2(7)
C11 C16 H16 119.4
C15 C16 H16 119.4
C18 C17 C22 115.2(5)
C18 C17 C7 123.4(6)
C22 C17 C7 121.4(6)
C19 C18 C17 123.7(6)
C19 C18 H18 118.1
C17 C18 H18 118.1
C18 C19 C20 120.9(6)
C18 C19 H19 119.5
C20 C19 H19 119.5
C19 C20 N2 122.7(7)
C19 C20 C21 116.9(6)
N2 C20 C21 120.4(7)
C22 C21 C20 120.1(6)
C22 C21 H21 120.0
C20 C21 H21 120.0
C21 C22 C17 123.3(5)
C21 C22 H22 118.4
C17 C22 H22 118.4
C28 C23 C24 116.0(6)
C28 C23 C8 121.7(7)
C24 C23 C8 122.3(7)
C25 C24 C23 121.9(7)
C25 C24 H24 119.1
C23 C24 H24 119.1
C24 C25 C26 122.1(8)
C24 C25 H25 119.0
C26 C25 H25 119.0
C25 C26 N3 123.6(10)
C25 C26 C27 116.0(8)
N3 C26 C27 120.2(9)
C28 C27 C26 121.9(7)
C28 C27 H27 119.1
C26 C27 H27 119.1
C27 C28 C23 122.1(7)
C27 C28 H28 118.9
C23 C28 H28 118.9
N2 C29 C30 114.7(6)
N2 C29 H29A 108.6
C30 C29 H29A 108.6
N2 C29 H29B 108.6
C30 C29 H29B 108.6
H29A C29 H29B 107.6
C31 C30 C29 111.7(6)
C31 C30 H30A 109.3
C29 C30 H30A 109.3
C31 C30 H30B 109.3
C29 C30 H30B 109.3
H30A C30 H30B 107.9
C30 C31 C32 113.0(7)
C30 C31 H31A 109.0
C32 C31 H31A 109.0
C30 C31 H31B 109.0
C32 C31 H31B 109.0
H31A C31 H31B 107.8
C31 C32 H32A 109.5
C31 C32 H32B 109.5
H32A C32 H32B 109.5
C31 C32 H32C 109.5
H32A C32 H32C 109.5
H32B C32 H32C 109.5
N2 C33 C34 109.0(7)
N2 C33 H33A 109.9
C34 C33 H33A 109.9
N2 C33 H33B 109.9
C34 C33 H33B 109.9
H33A C33 H33B 108.3
C35 C34 C33 110.7(7)
C35 C34 H34A 109.5
C33 C34 H34A 109.5
C35 C34 H34B 109.5
C33 C34 H34B 109.5
H34A C34 H34B 108.1
C34 C35 C36 112.8(8)
C34 C35 H35A 109.0
C36 C35 H35A 109.0
C34 C35 H35B 109.0
C36 C35 H35B 109.0
H35A C35 H35B 107.8
C35 C36 H36A 109.5
C35 C36 H36B 109.5
H36A C36 H36B 109.5
C35 C36 H36C 109.5
H36A C36 H36C 109.5
H36B C36 H36C 109.5
C38 C37 N3 104.3(9)
C38 C37 H37A 110.9
N3 C37 H37A 110.9
C38 C37 H37B 110.9
N3 C37 H37B 110.9
H37A C37 H37B 108.9
C39 C38 C37 110.9(7)
C39 C38 H38A 109.5
C37 C38 H38A 109.5
C39 C38 H38B 109.5
C37 C38 H38B 109.5
H38A C38 H38B 108.1
C38 C39 C40 113.0(8)
C38 C39 H39A 109.0
C40 C39 H39A 109.0
C38 C39 H39B 109.0
C40 C39 H39B 109.0
H39A C39 H39B 107.8
C39 C40 H40A 109.5
C39 C40 H40B 109.5
H40A C40 H40B 109.5
C39 C40 H40C 109.5
H40A C40 H40C 109.5
H40B C40 H40C 109.5
C42 C41 N3 105.4(13)
C42 C41 H41A 110.7
N3 C41 H41A 110.7
C42 C41 H41B 110.7
N3 C41 H41B 110.7
H41A C41 H41B 108.8
C43 C42 C41 111.1(7)
C43 C42 H42A 109.4
C41 C42 H42A 109.4
C43 C42 H42B 109.4
C41 C42 H42B 109.4
H42A C42 H42B 108.0
C42 C43 C44 112.7(8)
C42 C43 H43A 109.0
C44 C43 H43A 109.0
C42 C43 H43B 109.0
C44 C43 H43B 109.0
H43A C43 H43B 107.8
C43 C44 H44A 109.5
C43 C44 H44B 109.5
H44A C44 H44B 109.5
C43 C44 H44C 109.5
H44A C44 H44C 109.5
H44B C44 H44C 109.5

loop_
_geom_bond_atom_site_label_1
_geom_bond_atom_site_label_2
_geom_bond_distance
N1 C10 1.345(6)
N1 C6 1.349(7)
N2 C20 1.400(8)
N2 C33 1.454(9)
N2 C29 1.460(8)
N3 C26 1.389(11)
N3 C41 1.506(14)
N3 C37 1.515(12)
N4 C1 1.328(7)
N4 C5 1.333(8)
C1 C2 1.377(8)
C1 C6 1.488(8)
C2 C3 1.389(9)
C2 H2 0.9300
C3 C4 1.342(9)
C3 H3 0.9300
C4 C5 1.362(10)
C4 H4 0.9300
C5 H5 0.9300
C6 C7 1.412(8)
C7 C8 1.420(7)
C7 C17 1.477(8)
C8 C9 1.385(7)
C8 C23 1.476(8)
C9 C10 1.370(7)
C9 H9 0.9300
C10 C11 1.483(8)
C11 C16 1.361(8)
C11 C12 1.374(8)
C12 C13 1.355(9)
C12 H12 0.9300
C13 C14 1.355(10)
C13 H13 0.9300
C14 C15 1.393(10)
C14 H14 0.9300
C15 C16 1.393(9)
C15 H15 0.9300
C16 H16 0.9300
C17 C18 1.374(8)
C17 C22 1.391(7)
C18 C19 1.366(8)
C18 H18 0.9300
C19 C20 1.399(8)
C19 H19 0.9300
C20 C21 1.402(8)
C21 C22 1.383(8)
C21 H21 0.9300
C22 H22 0.9300
C23 C28 1.389(8)
C23 C24 1.408(8)
C24 C25 1.371(9)
C24 H24 0.9300
C25 C26 1.380(10)
C25 H25 0.9300
C26 C27 1.415(10)
C27 C28 1.362(9)
C27 H27 0.9300
C28 H28 0.9300
C29 C30 1.494(7)
C29 H29A 0.9700
C29 H29B 0.9700
C30 C31 1.489(8)
C30 H30A 0.9700
C30 H30B 0.9700
C31 C32 1.495(5)
C31 H31A 0.9700
C31 H31B 0.9700
C32 H32A 0.9600
C32 H32B 0.9600
C32 H32C 0.9600
C33 C34 1.494(7)
C33 H33A 0.9700
C33 H33B 0.9700
C34 C35 1.488(8)
C34 H34A 0.9700
C34 H34B 0.9700
C35 C36 1.495(4)
C35 H35A 0.9700
C35 H35B 0.9700
C36 H36A 0.9600
C36 H36B 0.9600
C36 H36C 0.9600
C37 C38 1.494(7)
C37 H37A 0.9700
C37 H37B 0.9700
C38 C39 1.487(8)
C38 H38A 0.9700
C38 H38B 0.9700
C39 C40 1.494(5)
C39 H39A 0.9700
C39 H39B 0.9700
C40 H40A 0.9600
C40 H40B 0.9600
C40 H40C 0.9600
C41 C42 1.491(7)
C41 H41A 0.9700
C41 H41B 0.9700
C42 C43 1.489(8)
C42 H42A 0.9700
C42 H42B 0.9700
C43 C44 1.495(5)
C43 H43A 0.9700
C43 H43B 0.9700
C44 H44A 0.9600
C44 H44B 0.9600
C44 H44C 0.9600

loop_
_geom_torsion_atom_site_label_1
_geom_torsion_atom_site_label_2
_geom_torsion_atom_site_label_3
_geom_torsion_atom_site_label_4
_geom_torsion
C5 N4 C1 C2 0.8(9)
C5 N4 C1 C6 177.2(6)
N4 C1 C2 C3 0.0(10)
C6 C1 C2 C3 -176.4(6)
C1 C2 C3 C4 0.1(10)
C2 C3 C4 C5 -0.8(11)
C1 N4 C5 C4 -1.6(11)
C3 C4 C5 N4 1.6(12)
C10 N1 C6 C7 -1.6(8)
C10 N1 C6 C1 178.7(5)
N4 C1 C6 N1 -116.8(6)
C2 C1 C6 N1 59.8(7)
N4 C1 C6 C7 63.5(8)
C2 C1 C6 C7 -119.9(6)
N1 C6 C7 C8 -1.2(8)
C1 C6 C7 C8 178.5(5)
N1 C6 C7 C17 176.9(5)
C1 C6 C7 C17 -3.3(9)
C6 C7 C8 C9 2.9(7)
C17 C7 C8 C9 -175.3(5)
C6 C7 C8 C23 -177.7(5)
C17 C7 C8 C23 4.2(9)
C7 C8 C9 C10 -1.9(8)
C23 C8 C9 C10 178.6(5)
C6 N1 C10 C9 2.7(8)
C6 N1 C10 C11 -178.5(5)
C8 C9 C10 N1 -1.0(8)
C8 C9 C10 C11 -179.7(5)
N1 C10 C11 C16 40.0(7)
C9 C10 C11 C16 -141.2(6)
N1 C10 C11 C12 -139.9(6)
C9 C10 C11 C12 38.9(8)
C16 C11 C12 C13 -1.4(9)
C10 C11 C12 C13 178.5(6)
C11 C12 C13 C14 1.5(10)
C12 C13 C14 C15 -0.1(11)
C13 C14 C15 C16 -1.3(10)
C12 C11 C16 C15 -0.1(9)
C10 C11 C16 C15 -180.0(6)
C14 C15 C16 C11 1.4(10)
C6 C7 C17 C18 48.7(9)
C8 C7 C17 C18 -133.2(6)
C6 C7 C17 C22 -131.4(6)
C8 C7 C17 C22 46.6(8)
C22 C17 C18 C19 -1.3(9)
C7 C17 C18 C19 178.5(6)
C17 C18 C19 C20 0.4(10)
C18 C19 C20 N2 178.9(6)
C18 C19 C20 C21 0.5(10)
C33 N2 C20 C19 3.7(10)
C29 N2 C20 C19 174.6(6)
C33 N2 C20 C21 -177.9(7)
C29 N2 C20 C21 -7.0(10)
C19 C20 C21 C22 -0.4(9)
N2 C20 C21 C22 -178.9(6)
C20 C21 C22 C17 -0.5(10)
C18 C17 C22 C21 1.4(9)
C7 C17 C22 C21 -178.5(6)
C9 C8 C23 C28 45.4(7)
C7 C8 C23 C28 -134.1(6)
C9 C8 C23 C24 -133.5(6)
C7 C8 C23 C24 47.1(8)
C28 C23 C24 C25 0.6(9)
C8 C23 C24 C25 179.6(6)
C23 C24 C25 C26 -0.8(11)
C24 C25 C26 N3 177.3(7)
C24 C25 C26 C27 1.4(11)
C41 N3 C26 C25 162.8(10)
C37 N3 C26 C25 4.6(13)
C41 N3 C26 C27 -21.5(14)
C37 N3 C26 C27 -179.7(8)
C25 C26 C27 C28 -2.0(10)
N3 C26 C27 C28 -178.1(7)
C26 C27 C28 C23 2.1(10)
C24 C23 C28 C27 -1.3(8)
C8 C23 C28 C27 179.8(5)
C20 N2 C29 C30 -83.2(9)
C33 N2 C29 C30 87.9(8)
N2 C29 C30 C31 -167.9(6)
C29 C30 C31 C32 -174.9(7)
C20 N2 C33 C34 -91.0(10)
C29 N2 C33 C34 97.7(9)
N2 C33 C34 C35 -176.2(9)
C33 C34 C35 C36 122.7(16)
C26 N3 C37 C38 -85.0(12)
C41 N3 C37 C38 115.6(11)
N3 C37 C38 C39 -163.1(9)
C37 C38 C39 C40 90.2(17)
C26 N3 C41 C42 91.0(14)
C37 N3 C41 C42 -109.7(12)
N3 C41 C42 C43 166.2(10)
C41 C42 C43 C44 -85.6(19)

loop_
_cod_related_entry_id
_cod_related_entry_database
_cod_related_entry_code
1 ChemSpider 21120895
